data_7215757
loop_
_publ_author_name
'Jones, P. G.'
'Taouss, Christina'

_publ_section_title
;
 Lutidine Adducts of Urea: Molecular Mechanisms for Twinning Effects on
 Cooling
;
_journal_name_full CrystEngComm
_journal_paper_doi 10.1039/c4ce00560k
_journal_year 2014
_chemical_formula_sum 'C9 H17 N5 O2'
_chemical_formula_weight 227.27
_chemical_name_systematic
;
 ?
;
_space_group_IT_number 9
_space_group_name_Hall 'C -2yc'
_space_group_name_H-M_alt 'C 1 c 1'
_symmetry_cell_setting monoclinic
_symmetry_space_group_name_Hall 'C -2yc'
_symmetry_space_group_name_H-M 'C 1 c 1'
_atom_sites_solution_hydrogens mixed
_audit_creation_method SHELXL-2013
_cell_angle_alpha 90
_cell_angle_beta 114.405(6)
_cell_angle_gamma 90
_cell_formula_units_Z 4
_cell_length_a 8.5829(4)
_cell_length_b 21.4843(8)
_cell_length_c 7.2050(4)
_cell_measurement_reflns_used 17176
_cell_measurement_temperature 100(2)
_cell_measurement_theta_max 76.6800
_cell_measurement_theta_min 4.0920
_cell_volume 1209.87(11)
_computing_cell_refinement
;
CrysAlisPro, Agilent Technologies,
Version 1.171.37.31 (release 14-01-2014 CrysAlis171 .NET)
(compiled Jan 14 2014,18:38:05)
;
_computing_data_collection
;
CrysAlisPro, Agilent Technologies,
Version 1.171.37.31 (release 14-01-2014 CrysAlis171 .NET)
(compiled Jan 14 2014,18:38:05)
;
_computing_data_reduction
;
CrysAlisPro, Agilent Technologies,
Version 1.171.37.31 (release 14-01-2014 CrysAlis171 .NET)
(compiled Jan 14 2014,18:38:05)
;
_computing_molecular_graphics 'Siemens XP'
_computing_publication_material SHELXL
_computing_structure_refinement 'SHELXL-2013 (Sheldrick, 2013)'
_computing_structure_solution SHELXS
_diffrn_ambient_temperature 100(2)
_diffrn_detector_area_resol_mean 10.3543
_diffrn_measured_fraction_theta_full 0.999
_diffrn_measured_fraction_theta_max 0.998
_diffrn_measurement_device_type 'Oxford Diffraction Xcalibur, Atlas, Nova'
_diffrn_measurement_method \w-scan
_diffrn_radiation_type CuK\a
_diffrn_radiation_wavelength 1.54184
_diffrn_reflns_av_R_equivalents 0.0516
_diffrn_reflns_av_unetI/netI 0.0182
_diffrn_reflns_Laue_measured_fraction_full 0.999
_diffrn_reflns_Laue_measured_fraction_max 0.998
_diffrn_reflns_limit_h_max 10
_diffrn_reflns_limit_h_min -10
_diffrn_reflns_limit_k_max 26
_diffrn_reflns_limit_k_min -26
_diffrn_reflns_limit_l_max 7
_diffrn_reflns_limit_l_min -8
_diffrn_reflns_number 27700
_diffrn_reflns_point_group_measured_fraction_full 0.979
_diffrn_reflns_point_group_measured_fraction_max 0.976
_diffrn_reflns_theta_full 75.000
_diffrn_reflns_theta_max 76.879
_diffrn_reflns_theta_min 4.115
_diffrn_source 'Nova microsource'
_exptl_absorpt_coefficient_mu 0.758
_exptl_absorpt_correction_T_max 1.00000
_exptl_absorpt_correction_T_min 0.86887
_exptl_absorpt_correction_type multi-scan
_exptl_absorpt_process_details
;
CrysAlisPro, Agilent Technologies,
Version 1.171.37.31 (release 14-01-2014 CrysAlis171 .NET)
(compiled Jan 14 2014,18:38:05)
;
_exptl_crystal_colour colourless
_exptl_crystal_density_diffrn 1.248
_exptl_crystal_description block
_exptl_crystal_F_000 488
_exptl_crystal_size_max 0.200
_exptl_crystal_size_mid 0.160
_exptl_crystal_size_min 0.080
_refine_diff_density_max 0.358
_refine_diff_density_min -0.250
_refine_diff_density_rms 0.059
_refine_ls_abs_structure_details
;
 Flack x determined using 1098 quotients [(I+)-(I-)]/[(I+)+(I-)]
 (Parsons and Flack (2004), Acta Cryst. A60, s61).
;
_refine_ls_abs_structure_Flack 0.06(14)
_refine_ls_extinction_method none
_refine_ls_goodness_of_fit_ref 1.083
_refine_ls_hydrogen_treatment mixed
_refine_ls_matrix_type full
_refine_ls_number_parameters 173
_refine_ls_number_reflns 2403
_refine_ls_number_restraints 36
_refine_ls_restrained_S_all 1.079
_refine_ls_R_factor_all 0.0473
_refine_ls_R_factor_gt 0.0469
_refine_ls_shift/su_max 0.003
_refine_ls_shift/su_mean 0.000
_refine_ls_structure_factor_coef Fsqd
_refine_ls_weighting_details 'w=1/[\s^2^(Fo^2^)+(0.0985P)^2^+0.4071P] where P=(Fo^2^+2Fc^2^)/3'
_refine_ls_weighting_scheme calc
_refine_ls_wR_factor_gt 0.1312
_refine_ls_wR_factor_ref 0.1319
_reflns_Friedel_coverage 0.947
_reflns_Friedel_fraction_full 0.958
_reflns_Friedel_fraction_max 0.954
_reflns_number_gt 2377
_reflns_number_total 2403
_reflns_threshold_expression 'I > 2\s(I)'
_cod_data_source_file c4ce00560k1.cif
_cod_data_source_block nuss
_cod_database_code 7215757
_shelx_space_group_comment
;
The symmetry employed for this shelxl refinement is uniquely defined
by the following loop, which should always be used as a source of
symmetry information in preference to the above space-group names.
They are only intended as comments.
;
_shelx_estimated_absorpt_t_min 0.863
_shelx_estimated_absorpt_t_max 0.942
_shelxl_version_number 2013-4

loop_
_space_group_symop_operation_xyz
'x, y, z'
'x, -y, z+1/2'
'x+1/2, y+1/2, z'
'x+1/2, -y+1/2, z+1/2'

loop_
_atom_site_label
_atom_site_type_symbol
_atom_site_fract_x
_atom_site_fract_y
_atom_site_fract_z
_atom_site_U_iso_or_equiv
_atom_site_adp_type
_atom_site_occupancy
_atom_site_site_symmetry_order
_atom_site_calc_flag
_atom_site_refinement_flags_posn
_atom_site_refinement_flags_adp
O1 O 0.9151(2) 0.30341(9) 0.8905(4) 0.0265(5) Uani 1 1 d . .
C1 C 0.8190(3) 0.35055(12) 0.8419(5) 0.0236(6) Uani 1 1 d . .
N1 N 0.7711(3) 0.37923(12) 0.9757(4) 0.0287(6) Uani 1 1 d D .
H01 H 0.689(5) 0.4085(18) 0.924(6) 0.041(4) Uiso 1 1 d D U
H02 H 0.799(5) 0.364(2) 1.101(5) 0.041(4) Uiso 1 1 d D U
N2 N 0.7639(4) 0.37533(12) 0.6542(5) 0.0313(6) Uani 1 1 d D .
H03 H 0.686(5) 0.4071(17) 0.622(7) 0.041(4) Uiso 1 1 d D U
H04 H 0.795(5) 0.362(2) 0.557(6) 0.041(4) Uiso 1 1 d D U
O2 O 0.8802(2) 0.31397(9) 0.3679(4) 0.0257(5) Uani 1 1 d . .
C2 C 1.0308(3) 0.29346(11) 0.4434(5) 0.0235(5) Uani 1 1 d . .
N3 N 1.1123(3) 0.27935(14) 0.3252(5) 0.0309(6) Uani 1 1 d D .
H05 H 1.222(4) 0.264(2) 0.375(6) 0.041(4) Uiso 1 1 d D U
H06 H 1.066(5) 0.286(2) 0.187(4) 0.041(4) Uiso 1 1 d D U
N4 N 1.1175(3) 0.28651(12) 0.6480(4) 0.0273(6) Uani 1 1 d D .
H07 H 1.212(4) 0.2622(19) 0.684(7) 0.041(4) Uiso 1 1 d D U
H08 H 1.062(5) 0.285(2) 0.731(6) 0.041(4) Uiso 1 1 d D U
N11 N 0.5143(3) 0.47732(13) 0.6961(5) 0.0356(7) Uani 1 1 d . .
C12 C 0.5340(4) 0.53937(16) 0.7039(6) 0.0286(6) Uani 1 1 d . .
H12 H 0.6473 0.5554 0.7594 0.034 Uiso 1 1 calc R U
C13 C 0.3988(4) 0.58186(13) 0.6359(5) 0.0271(6) Uani 1 1 d . .
C14 C 0.2351(4) 0.55698(14) 0.5558(6) 0.0301(6) Uani 1 1 d . .
H14 H 0.1392 0.5842 0.5068 0.036 Uiso 1 1 calc R U
C15 C 0.2087(4) 0.49323(14) 0.5458(7) 0.0336(7) Uani 1 1 d . .
C16 C 0.3533(4) 0.45557(15) 0.6182(6) 0.0351(7) Uani 1 1 d . .
H16 H 0.3371 0.4117 0.6123 0.042 Uiso 1 1 calc R U
C17 C 0.4305(4) 0.65074(14) 0.6469(7) 0.0394(8) Uani 1 1 d . .
H17A H 0.3454 0.6707 0.5248 0.059 Uiso 1 1 calc R U
H17B H 0.5455 0.6588 0.6548 0.059 Uiso 1 1 calc R U
H17C H 0.4213 0.6677 0.7683 0.059 Uiso 1 1 calc R U
C18 C 0.0331(5) 0.46536(18) 0.4588(8) 0.0492(10) Uani 1 1 d . .
H18A H -0.0499 0.4964 0.4609 0.074 Uiso 1 1 calc R U
H18B H 0.0306 0.4292 0.5404 0.074 Uiso 1 1 calc R U
H18C H 0.0035 0.4523 0.3179 0.074 Uiso 1 1 calc R U

loop_
_atom_site_aniso_label
_atom_site_aniso_U_11
_atom_site_aniso_U_22
_atom_site_aniso_U_33
_atom_site_aniso_U_23
_atom_site_aniso_U_13
_atom_site_aniso_U_12
O1 0.0219(10) 0.0248(9) 0.0278(11) 0.0014(9) 0.0052(10) 0.0037(7)
C1 0.0195(11) 0.0220(11) 0.0262(14) 0.0000(12) 0.0063(12) -0.0008(9)
N1 0.0285(13) 0.0281(13) 0.0266(14) 0.0019(10) 0.0084(11) 0.0068(10)
N2 0.0314(15) 0.0305(13) 0.0288(14) 0.0054(11) 0.0092(12) 0.0098(11)
O2 0.0180(8) 0.0265(9) 0.0264(10) 0.0010(9) 0.0029(8) 0.0001(7)
C2 0.0221(12) 0.0176(11) 0.0259(14) -0.0012(11) 0.0050(12) -0.0029(9)
N3 0.0225(12) 0.0376(14) 0.0292(14) 0.0021(12) 0.0075(10) 0.0094(11)
N4 0.0194(11) 0.0279(12) 0.0275(13) 0.0012(10) 0.0024(10) 0.0032(10)
N11 0.0364(14) 0.0274(13) 0.0381(16) 0.0031(13) 0.0106(14) 0.0070(11)
C12 0.0218(13) 0.0318(14) 0.0279(15) 0.0024(12) 0.0060(12) 0.0030(10)
C13 0.0243(12) 0.0242(13) 0.0286(14) -0.0007(12) 0.0066(12) 0.0014(11)
C14 0.0246(13) 0.0258(13) 0.0343(16) 0.0013(13) 0.0067(13) 0.0009(10)
C15 0.0329(16) 0.0275(15) 0.036(2) -0.0009(13) 0.0102(17) -0.0050(12)
C16 0.0416(17) 0.0248(13) 0.0382(18) 0.0015(13) 0.0158(16) 0.0023(12)
C17 0.0258(14) 0.0258(13) 0.056(2) 0.0010(15) 0.0060(17) -0.0003(11)
C18 0.040(2) 0.0393(18) 0.061(3) -0.009(2) 0.014(2) -0.0159(16)

loop_
_atom_type_symbol
_atom_type_description
_atom_type_scat_dispersion_real
_atom_type_scat_dispersion_imag
_atom_type_scat_source
C C 0.0181 0.0091 'International Tables Vol C Tables 4.2.6.8 and 6.1.1.4'
H H 0.0000 0.0000 'International Tables Vol C Tables 4.2.6.8 and 6.1.1.4'
N N 0.0311 0.0180 'International Tables Vol C Tables 4.2.6.8 and 6.1.1.4'
O O 0.0492 0.0322 'International Tables Vol C Tables 4.2.6.8 and 6.1.1.4'

loop_
_geom_angle_atom_site_label_1
_geom_angle_atom_site_label_2
_geom_angle_atom_site_label_3
_geom_angle
O1 C1 N1 121.9(3)
O1 C1 N2 121.0(3)
N1 C1 N2 117.1(2)
O2 C2 N3 121.1(3)
O2 C2 N4 120.9(3)
N3 C2 N4 118.0(3)
C12 N11 C16 117.0(3)
N11 C12 C13 124.2(3)
C14 C13 C12 116.5(3)
C14 C13 C17 122.2(3)
C12 C13 C17 121.3(3)
C15 C14 C13 121.2(3)
C14 C15 C16 117.1(3)
C14 C15 C18 122.1(3)
C16 C15 C18 120.8(3)
N11 C16 C15 124.0(3)

loop_
_geom_bond_atom_site_label_1
_geom_bond_atom_site_label_2
_geom_bond_distance
O1 C1 1.261(3)
C1 N1 1.343(5)
C1 N2 1.344(5)
O2 C2 1.257(3)
C2 N3 1.341(5)
C2 N4 1.357(4)
N11 C12 1.342(4)
N11 C16 1.342(4)
C12 C13 1.396(4)
C13 C14 1.387(4)
C13 C17 1.501(4)
C14 C15 1.385(4)
C15 C16 1.390(5)
C15 C18 1.498(4)

loop_
_geom_hbond_atom_site_label_D
_geom_hbond_atom_site_label_H
_geom_hbond_atom_site_label_A
_geom_hbond_distance_DH
_geom_hbond_distance_HA
_geom_hbond_distance_DA
_geom_hbond_angle_DHA
_geom_hbond_site_symmetry_A
N1 H01 N11 0.90(2) 2.26(3) 3.113(4) 158(4) .
N1 H02 O2 0.89(2) 2.06(2) 2.939(4) 168(4) 1_556
N2 H03 N11 0.91(2) 2.32(3) 3.165(4) 153(4) .
N2 H04 O2 0.90(2) 2.07(3) 2.948(4) 168(4) .
N3 H05 O1 0.92(2) 2.16(3) 3.021(3) 154(4) 4_554
N3 H06 O1 0.92(2) 2.03(3) 2.926(4) 167(4) 1_554
N4 H07 O2 0.91(2) 2.22(3) 3.050(3) 152(4) 4
N4 H08 O1 0.91(2) 2.06(2) 2.951(4) 166(4) .

loop_
_geom_torsion_atom_site_label_1
_geom_torsion_atom_site_label_2
_geom_torsion_atom_site_label_3
_geom_torsion_atom_site_label_4
_geom_torsion
C16 N11 C12 C13 -0.3(5)
N11 C12 C13 C14 0.0(6)
N11 C12 C13 C17 -179.2(4)
C12 C13 C14 C15 0.4(6)
C17 C13 C14 C15 179.6(4)
C13 C14 C15 C16 -0.4(7)
C13 C14 C15 C18 -179.6(5)
C12 N11 C16 C15 0.3(6)
C14 C15 C16 N11 0.0(7)
C18 C15 C16 N11 179.3(4)
